data_1566133
loop_
_publ_author_name
'Quy, Alex S.'
'Li, Xingjian'
'Male, Louise'
'Stankovic, Tatjana'
'Agathanggelou, Angelo'
'Fossey, John S.'

_publ_section_title
;
 Aniline-containing derivatives of parthenolide: Synthesis and
 anti-chronic lymphocytic leukaemia activity
;
_journal_issue 48
_journal_name_full Tetrahedron
_journal_page_first 131631
_journal_paper_doi 10.1016/j.tet.2020.131631
_journal_volume 76
_journal_year 2020
_chemical_absolute_configuration ad
_chemical_formula_moiety 'C21 H27 N O4, C3 H6 O'
_chemical_formula_sum 'C24 H33 N O5'
_chemical_formula_weight 415.51
_space_group_crystal_system monoclinic
_space_group_IT_number 4
_space_group_name_Hall 'P 2yb'
_space_group_name_H-M_alt 'P 1 21 1'
_atom_sites_solution_hydrogens mixed
_atom_sites_solution_primary direct
_cell_angle_alpha 90
_cell_angle_beta 107.1578(16)
_cell_angle_gamma 90
_cell_formula_units_Z 2
_cell_length_a 11.34175(18)
_cell_length_b 8.21411(13)
_cell_length_c 12.44906(19)
_cell_measurement_reflns_used 18852
_cell_measurement_temperature 99.98(12)
_cell_measurement_theta_max 73.8870
_cell_measurement_theta_min 3.6710
_cell_volume 1108.17(3)
_computing_cell_refinement
;
CrysAlisPro, Agilent Technologies,
Version 1.171.37.35 (release 13-08-2014 CrysAlis171 .NET)
(compiled Aug 13 2014,18:06:01)
;
_computing_data_collection
;
CrysAlisPro, Agilent Technologies,
Version 1.171.37.35 (release 13-08-2014 CrysAlis171 .NET)
(compiled Aug 13 2014,18:06:01)
;
_computing_data_reduction
;
CrysAlisPro, Agilent Technologies,
Version 1.171.37.35 (release 13-08-2014 CrysAlis171 .NET)
(compiled Aug 13 2014,18:06:01)
;
_computing_molecular_graphics 'Olex2 (Dolomanov et al., 2009)'
_computing_publication_material 'Olex2 (Dolomanov et al., 2009)'
_computing_structure_refinement 'ShelXL (Sheldrick, 2008)'
_computing_structure_solution 'ShelXS (Sheldrick, 2008)'
_diffrn_ambient_environment N~2~
_diffrn_ambient_temperature 99.98(12)
_diffrn_detector 'CCD plate'
_diffrn_detector_area_resol_mean 10.3537
_diffrn_detector_type Atlas
_diffrn_measured_fraction_theta_full 1.000
_diffrn_measured_fraction_theta_max 0.994
_diffrn_measurement_details
;
#__ type_ start__ end____ width___ exp.time_
  1 omega    7.00   34.00   1.0000    1.3950
omega____ theta____ kappa____ phi______ frames
    -       42.0000   87.0000   41.4590 27

#__ type_ start__ end____ width___ exp.time_
  2 omega -113.00  -16.00   1.0000    1.3950
omega____ theta____ kappa____ phi______ frames
    -      -42.4357  -57.0000 -150.0000 97

#__ type_ start__ end____ width___ exp.time_
  3 omega -121.00   -6.00   1.0000    1.3950
omega____ theta____ kappa____ phi______ frames
    -      -42.4357  -19.0000   90.0000 115

#__ type_ start__ end____ width___ exp.time_
  4 omega -113.00  -16.00   1.0000    1.3950
omega____ theta____ kappa____ phi______ frames
    -      -42.4357  -57.0000  -60.0000 97

#__ type_ start__ end____ width___ exp.time_
  5 omega -115.00  -20.00   1.0000    1.3950
omega____ theta____ kappa____ phi______ frames
    -      -42.4357  -38.0000    0.0000 95

#__ type_ start__ end____ width___ exp.time_
  6 omega   23.00   97.00   1.0000    1.3950
omega____ theta____ kappa____ phi______ frames
    -       42.4357 -125.0000    0.0000 74

#__ type_ start__ end____ width___ exp.time_
  7 omega   14.00  113.00   1.0000    1.3950
omega____ theta____ kappa____ phi______ frames
    -       42.4357   65.0000   61.9032 99

#__ type_ start__ end____ width___ exp.time_
  8 omega   23.00   97.00   1.0000    1.3950
omega____ theta____ kappa____ phi______ frames
    -       42.4357 -125.0000 -150.0000 74

#__ type_ start__ end____ width___ exp.time_
  9 omega    1.00   82.00   1.0000    1.3950
omega____ theta____ kappa____ phi______ frames
    -       42.4357  -99.0000   90.0000 81

#__ type_ start__ end____ width___ exp.time_
 10 omega   14.00   46.00   1.0000    1.3950
omega____ theta____ kappa____ phi______ frames
    -       46.0000   81.0000  140.9322 32

#__ type_ start__ end____ width___ exp.time_
 11 omega   17.00   45.00   1.0000    1.3950
omega____ theta____ kappa____ phi______ frames
    -       50.0000   82.0000  -77.6395 28

#__ type_ start__ end____ width___ exp.time_
 12 omega   17.00   45.00   1.0000    1.3950
omega____ theta____ kappa____ phi______ frames
    -       50.0000   82.0000 -151.7162 28

#__ type_ start__ end____ width___ exp.time_
 13 omega   27.00  131.00   1.0000    1.3950
omega____ theta____ kappa____ phi______ frames
    -       58.0000   75.0000  168.8449 104

#__ type_ start__ end____ width___ exp.time_
 14 omega   31.00  136.00   1.0000    1.3950
omega____ theta____ kappa____ phi______ frames
    -       62.0000   77.0000   62.9293 105

#__ type_ start__ end____ width___ exp.time_
 15 omega   31.00  135.00   1.0000    1.3950
omega____ theta____ kappa____ phi______ frames
    -       62.0000   76.0000    3.0156 104

#__ type_ start__ end____ width___ exp.time_
 16 omega   32.00  134.00   1.0000    1.3950
omega____ theta____ kappa____ phi______ frames
    -       62.0000   73.0000  -85.7784 102

#__ type_ start__ end____ width___ exp.time_
 17 omega   35.00  140.00   1.0000    1.3950
omega____ theta____ kappa____ phi______ frames
    -       66.0000   77.0000   90.8591 105

#__ type_ start__ end____ width___ exp.time_
 18 omega   35.00  139.00   1.0000    1.3950
omega____ theta____ kappa____ phi______ frames
    -       66.0000   74.0000  -37.8503 104

#__ type_ start__ end____ width___ exp.time_
 19 omega   35.00  139.00   1.0000    1.3950
omega____ theta____ kappa____ phi______ frames
    -       66.0000   76.0000  118.3799 104

#__ type_ start__ end____ width___ exp.time_
 20 omega   39.00  143.00   1.0000    1.3950
omega____ theta____ kappa____ phi______ frames
    -       70.0000   75.0000 -151.4715 104

#__ type_ start__ end____ width___ exp.time_
 21 omega   45.00  141.00   1.0000    1.3950
omega____ theta____ kappa____ phi______ frames
    -       70.0000   51.0000 -156.6275 96

#__ type_ start__ end____ width___ exp.time_
 22 omega   43.00  148.00   1.0000    1.3950
omega____ theta____ kappa____ phi______ frames
    -       74.0000   77.0000  123.7087 105

#__ type_ start__ end____ width___ exp.time_
 23 omega   46.00  144.00   1.0000    1.3950
omega____ theta____ kappa____ phi______ frames
    -       74.0000   63.0000    6.5051 98

#__ type_ start__ end____ width___ exp.time_
 24 omega   44.00  146.00   1.0000    1.3950
omega____ theta____ kappa____ phi______ frames
    -       74.0000   72.0000   19.3713 102

#__ type_ start__ end____ width___ exp.time_
 25 omega   43.00  147.00   1.0000    1.3950
omega____ theta____ kappa____ phi______ frames
    -       74.0000   76.0000  -83.0060 104

#__ type_ start__ end____ width___ exp.time_
 26 omega   55.00  152.00   1.0000    5.5750
omega____ theta____ kappa____ phi______ frames
    -       82.0000   60.0000   71.3805 97

#__ type_ start__ end____ width___ exp.time_
 27 omega   52.00  154.00   1.0000    5.5750
omega____ theta____ kappa____ phi______ frames
    -       82.0000   70.0000   93.3808 102

#__ type_ start__ end____ width___ exp.time_
 28 omega   59.00  156.00   1.0000    5.5750
omega____ theta____ kappa____ phi______ frames
    -       86.0000   60.0000  -99.9646 97

#__ type_ start__ end____ width___ exp.time_
 29 omega   58.00  156.00   1.0000    5.5750
omega____ theta____ kappa____ phi______ frames
    -       86.0000   61.0000  -12.4797 98

#__ type_ start__ end____ width___ exp.time_
 30 omega   59.00  163.00   1.0000    5.5750
omega____ theta____ kappa____ phi______ frames
    -       90.0000   76.0000  -55.4984 104

#__ type_ start__ end____ width___ exp.time_
 31 omega   68.00  170.00   1.0000    5.5750
omega____ theta____ kappa____ phi______ frames
    -       98.0000   72.0000  -81.3507 102

#__ type_ start__ end____ width___ exp.time_
 32 omega   94.00  178.00   1.0000    5.5750
omega____ theta____ kappa____ phi______ frames
    -      106.6257  125.0000 -150.0000 84

#__ type_ start__ end____ width___ exp.time_
 33 omega   75.00  178.00   1.0000    5.5750
omega____ theta____ kappa____ phi______ frames
    -      106.6257   77.0000  150.0000 103

#__ type_ start__ end____ width___ exp.time_
 34 omega   75.00  178.00   1.0000    5.5750
omega____ theta____ kappa____ phi______ frames
    -      106.6257   77.0000   60.0000 103

#__ type_ start__ end____ width___ exp.time_
 35 omega   75.00  178.00   1.0000    5.5750
omega____ theta____ kappa____ phi______ frames
    -      106.6257   77.0000 -180.0000 103

#__ type_ start__ end____ width___ exp.time_
 36 omega   25.00  109.00   1.0000    5.5750
omega____ theta____ kappa____ phi______ frames
    -      106.6257  -94.0000  -30.0000 84

#__ type_ start__ end____ width___ exp.time_
 37 omega   75.00  178.00   1.0000    5.5750
omega____ theta____ kappa____ phi______ frames
    -      106.6257   77.0000  -60.0000 103

#__ type_ start__ end____ width___ exp.time_
 38 omega   25.00  109.00   1.0000    5.5750
omega____ theta____ kappa____ phi______ frames
    -      106.6257  -94.0000  120.0000 84

#__ type_ start__ end____ width___ exp.time_
 39 omega   79.00  177.00   1.0000    5.5750
omega____ theta____ kappa____ phi______ frames
    -      106.6257   61.0000  150.0000 98

#__ type_ start__ end____ width___ exp.time_
 40 omega   35.00   99.00   1.0000    5.5750
omega____ theta____ kappa____ phi______ frames
    -      106.6257  -45.0000  -30.0000 64

#__ type_ start__ end____ width___ exp.time_
 41 omega   75.00  178.00   1.0000    5.5750
omega____ theta____ kappa____ phi______ frames
    -      106.6257   77.0000    0.0000 103

#__ type_ start__ end____ width___ exp.time_
 42 omega   35.00  122.00   1.0000    5.5750
omega____ theta____ kappa____ phi______ frames
    -      106.6257 -125.0000  -60.0000 87

#__ type_ start__ end____ width___ exp.time_
 43 omega   75.00  178.00   1.0000    5.5750
omega____ theta____ kappa____ phi______ frames
    -      106.6257   77.0000  -30.0000 103

#__ type_ start__ end____ width___ exp.time_
 44 omega   79.00  177.00   1.0000    5.5750
omega____ theta____ kappa____ phi______ frames
    -      106.6257   61.0000  123.6998 98

#__ type_ start__ end____ width___ exp.time_
 45 omega   75.00  178.00   1.0000    5.5750
omega____ theta____ kappa____ phi______ frames
    -      106.6257   77.0000  120.0000 103

#__ type_ start__ end____ width___ exp.time_
 46 omega   75.00  178.00   1.0000    5.5750
omega____ theta____ kappa____ phi______ frames
    -      106.6257   77.0000   90.0000 103

#__ type_ start__ end____ width___ exp.time_
 47 omega   79.00  177.00   1.0000    5.5750
omega____ theta____ kappa____ phi______ frames
    -      106.6257   61.0000 -150.0000 98

#__ type_ start__ end____ width___ exp.time_
 48 omega   75.00  178.00   1.0000    5.5750
omega____ theta____ kappa____ phi______ frames
    -      106.6257   77.0000   30.0000 103

#__ type_ start__ end____ width___ exp.time_
 49 omega   25.00  109.00   1.0000    5.5750
omega____ theta____ kappa____ phi______ frames
    -      106.6257  -94.0000 -180.0000 84

#__ type_ start__ end____ width___ exp.time_
 50 omega   75.00  178.00   1.0000    5.5750
omega____ theta____ kappa____ phi______ frames
    -      106.6257   77.0000 -120.0000 103

#__ type_ start__ end____ width___ exp.time_
 51 omega    7.00   33.00   1.0000    1.3950
omega____ theta____ kappa____ phi______ frames
    -       42.0000   89.0000  -77.7349 26

#__ type_ start__ end____ width___ exp.time_
 52 omega  -50.00   30.00   1.0000    1.3950
omega____ theta____ kappa____ phi______ frames
    -      -42.4357   38.0000 -180.0000 80

#__ type_ start__ end____ width___ exp.time_
 53 omega -121.00   -6.00   1.0000    1.3950
omega____ theta____ kappa____ phi______ frames
    -      -42.4357  -19.0000  -60.0000 115

#__ type_ start__ end____ width___ exp.time_
 54 omega   18.00   47.00   1.0000    1.3950
omega____ theta____ kappa____ phi______ frames
    -       50.0000   79.0000   58.0839 29

#__ type_ start__ end____ width___ exp.time_
 55 omega   27.00  131.00   1.0000    1.3950
omega____ theta____ kappa____ phi______ frames
    -       58.0000   76.0000   46.7335 104

#__ type_ start__ end____ width___ exp.time_
 56 omega   27.00  131.00   1.0000    1.3950
omega____ theta____ kappa____ phi______ frames
    -       58.0000   75.0000 -150.4686 104

#__ type_ start__ end____ width___ exp.time_
 57 omega   33.00  133.00   1.0000    1.3950
omega____ theta____ kappa____ phi______ frames
    -       62.0000   66.0000  -89.9884 100

#__ type_ start__ end____ width___ exp.time_
 58 omega   39.00  143.00   1.0000    1.3950
omega____ theta____ kappa____ phi______ frames
    -       70.0000   75.0000  -60.9584 104

#__ type_ start__ end____ width___ exp.time_
 59 omega   40.00  142.00   1.0000    1.3950
omega____ theta____ kappa____ phi______ frames
    -       70.0000   71.0000   71.6763 102
;
_diffrn_measurement_device 'four-circle diffractometer'
_diffrn_measurement_device_type 'SuperNova, Dual, Cu at zero, Atlas'
_diffrn_measurement_method '\w scans'
_diffrn_orient_matrix_UB_11 -0.1021187000
_diffrn_orient_matrix_UB_12 -0.0311481000
_diffrn_orient_matrix_UB_13 0.0561709000
_diffrn_orient_matrix_UB_21 -0.0975466000
_diffrn_orient_matrix_UB_22 0.0015585000
_diffrn_orient_matrix_UB_23 -0.1162691000
_diffrn_orient_matrix_UB_31 0.0164012000
_diffrn_orient_matrix_UB_32 -0.1848841000
_diffrn_orient_matrix_UB_33 -0.0103850000
_diffrn_radiation_monochromator mirror
_diffrn_radiation_probe x-ray
_diffrn_radiation_type CuK\a
_diffrn_radiation_wavelength 1.54184
_diffrn_reflns_av_R_equivalents 0.0373
_diffrn_reflns_av_unetI/netI 0.0165
_diffrn_reflns_Laue_measured_fraction_full 1.000
_diffrn_reflns_Laue_measured_fraction_max 0.994
_diffrn_reflns_limit_h_max 14
_diffrn_reflns_limit_h_min -14
_diffrn_reflns_limit_k_max 9
_diffrn_reflns_limit_k_min -10
_diffrn_reflns_limit_l_max 15
_diffrn_reflns_limit_l_min -15
_diffrn_reflns_number 39001
_diffrn_reflns_point_group_measured_fraction_full 0.982
_diffrn_reflns_point_group_measured_fraction_max 0.965
_diffrn_reflns_theta_full 67.684
_diffrn_reflns_theta_max 74.439
_diffrn_reflns_theta_min 3.716
_diffrn_source 'sealed X-ray tube'
_diffrn_source_type 'SuperNova (Cu) X-ray Source'
_exptl_absorpt_coefficient_mu 0.699
_exptl_absorpt_correction_T_max 0.809
_exptl_absorpt_correction_T_min 0.508
_exptl_absorpt_correction_type gaussian
_exptl_absorpt_process_details
;
CrysAlisPro, Agilent Technologies,
Version 1.171.37.35 (release 13-08-2014 CrysAlis171 .NET)
(compiled Aug 13 2014,18:06:01)
Numerical absorption correction based on gaussian integration over
			a multifaceted crystal model
Empirical absorption correction using spherical harmonics,
 implemented in SCALE3 ABSPACK scaling algorithm.
;
_exptl_crystal_colour grey
_exptl_crystal_colour_primary grey
_exptl_crystal_density_diffrn 1.245
_exptl_crystal_description rod
_exptl_crystal_F_000 448
_exptl_crystal_size_max 0.2589
_exptl_crystal_size_mid 0.1037
_exptl_crystal_size_min 0.0591
_refine_diff_density_max 0.199
_refine_diff_density_min -0.256
_refine_diff_density_rms 0.035
_refine_ls_abs_structure_details
;
 Flack x determined using 1819 quotients [(I+)-(I-)]/[(I+)+(I-)]
 (Parsons, Flack and Wagner, Acta Cryst. B69 (2013) 249-259).
;
_refine_ls_abs_structure_Flack -0.07(6)
_refine_ls_extinction_coef .
_refine_ls_extinction_method none
_refine_ls_goodness_of_fit_ref 1.043
_refine_ls_hydrogen_treatment mixed
_refine_ls_matrix_type full
_refine_ls_number_parameters 283
_refine_ls_number_reflns 4374
_refine_ls_number_restraints 1
_refine_ls_restrained_S_all 1.043
_refine_ls_R_factor_all 0.0345
_refine_ls_R_factor_gt 0.0323
_refine_ls_shift/su_max 0.000
_refine_ls_shift/su_mean 0.000
_refine_ls_structure_factor_coef Fsqd
_refine_ls_weighting_details 'w=1/[\s^2^(Fo^2^)+(0.0490P)^2^+0.2580P] where P=(Fo^2^+2Fc^2^)/3'
_refine_ls_weighting_scheme calc
_refine_ls_wR_factor_gt 0.0837
_refine_ls_wR_factor_ref 0.0857
_reflns_Friedel_coverage 0.809
_reflns_Friedel_fraction_full 0.961
_reflns_Friedel_fraction_max 0.931
_reflns_number_gt 4185
_reflns_number_total 4374
_reflns_threshold_expression 'I > 2\s(I)'
_cod_data_source_file 3b.cif
_cod_data_source_block 3b
_cod_database_code 1566133
_chemical_oxdiff_formula 'C12 H27 N O4'
_shelx_space_group_comment
;
The symmetry employed for this shelxl refinement is uniquely defined
by the following loop, which should always be used as a source of
symmetry information in preference to the above space-group names.
They are only intended as comments.
;
_reflns_odcompleteness_completeness 100.00
_reflns_odcompleteness_iscentric 1
_reflns_odcompleteness_theta 66.97
_olex2_refinement_description
;
1. Fixed Uiso
 At 1.2 times of:
  All C(H) groups, All C(H,H) groups
 At 1.5 times of:
  All C(H,H,H) groups
2.a Ternary CH refined with riding coordinates:
 C1(H1), C9(H9), C10(H10), C13(H13)
2.b Secondary CH2 refined with riding coordinates:
 C3(H3A,H3B), C4(H4A,H4B), C7(H7A,H7B), C8(H8A,H8B), C15(H15A,H15B)
2.c Aromatic/amide H refined with riding coordinates:
 C5(H5), C17(H17), C18(H18), C20(H20), C21(H21)
2.d Idealised Me refined as rotating group:
 C11(H11A,H11B,H11C), C12(H12A,H12B,H12C), C102(H10A,H10B,H10C), C103(H10D,
 H10E,H10F)
;
_olex2_submission_special_instructions 'No special instructions were received'

loop_
_space_group_symop_operation_xyz
'x, y, z'
'-x, y+1/2, -z'

loop_
_atom_site_label
_atom_site_type_symbol
_atom_site_fract_x
_atom_site_fract_y
_atom_site_fract_z
_atom_site_U_iso_or_equiv
_atom_site_adp_type
_atom_site_occupancy
_atom_site_site_symmetry_order
_atom_site_calc_flag
_atom_site_refinement_flags_posn
_atom_site_refinement_flags_adp
_atom_site_refinement_flags_occupancy
_atom_site_disorder_assembly
_atom_site_disorder_group
C1 C 0.60954(18) 0.6071(3) 1.01975(16) 0.0210(4) Uani 1 1 d . . . . .
H1 H 0.5999 0.7244 1.0286 0.025 Uiso 1 1 calc R . . . .
C2 C 0.70168(18) 0.5297(3) 1.11449(15) 0.0220(4) Uani 1 1 d . . . . .
C3 C 0.7702(2) 0.6399(3) 1.20957(17) 0.0254(4) Uani 1 1 d . . . . .
H3A H 0.7960 0.5784 1.2791 0.030 Uiso 1 1 calc R . . . .
H3B H 0.7161 0.7268 1.2188 0.030 Uiso 1 1 calc R . . . .
C4 C 0.8844(2) 0.7131(3) 1.18393(18) 0.0283(5) Uani 1 1 d . . . . .
H4A H 0.9203 0.7970 1.2386 0.034 Uiso 1 1 calc R . . . .
H4B H 0.9459 0.6289 1.1896 0.034 Uiso 1 1 calc R . . . .
C5 C 0.84826(19) 0.7851(3) 1.06738(18) 0.0260(4) Uani 1 1 d . . . . .
H5 H 0.8022 0.8805 1.0577 0.031 Uiso 1 1 calc R . . . .
C6 C 0.87424(18) 0.7289(3) 0.97644(18) 0.0238(4) Uani 1 1 d . . . . .
C7 C 0.81267(19) 0.8024(3) 0.86240(18) 0.0255(4) Uani 1 1 d . . . . .
H7A H 0.8751 0.8232 0.8251 0.031 Uiso 1 1 calc R . . . .
H7B H 0.7769 0.9062 0.8729 0.031 Uiso 1 1 calc R . . . .
C8 C 0.71082(18) 0.6950(3) 0.78521(17) 0.0251(4) Uani 1 1 d . . . . .
H8A H 0.6923 0.7359 0.7089 0.030 Uiso 1 1 calc R . . . .
H8B H 0.7426 0.5853 0.7858 0.030 Uiso 1 1 calc R . . . .
C9 C 0.59025(18) 0.6874(3) 0.81765(16) 0.0205(4) Uani 1 1 d . . . . .
H9 H 0.5800 0.7921 0.8516 0.025 Uiso 1 1 calc R . . . .
C10 C 0.57808(18) 0.5511(3) 0.89937(16) 0.0209(4) Uani 1 1 d . . . . .
H10 H 0.6286 0.4569 0.8929 0.025 Uiso 1 1 calc R . . . .
C11 C 0.7653(2) 0.3726(3) 1.10221(19) 0.0260(4) Uani 1 1 d . . . . .
H11A H 0.7105 0.3065 1.0454 0.039 Uiso 1 1 calc GR . . . .
H11B H 0.7877 0.3152 1.1725 0.039 Uiso 1 1 calc GR . . . .
H11C H 0.8382 0.3961 1.0809 0.039 Uiso 1 1 calc GR . . . .
C12 C 0.9617(2) 0.5925(3) 0.97457(19) 0.0296(5) Uani 1 1 d . . . . .
H12A H 0.9969 0.5516 1.0495 0.044 Uiso 1 1 calc GR . . . .
H12B H 1.0263 0.6320 0.9460 0.044 Uiso 1 1 calc GR . . . .
H12C H 0.9178 0.5066 0.9270 0.044 Uiso 1 1 calc GR . . . .
C13 C 0.47651(19) 0.6605(3) 0.71511(16) 0.0214(4) Uani 1 1 d . . . . .
H13 H 0.4996 0.5941 0.6591 0.026 Uiso 1 1 calc R . . . .
C14 C 0.3882(2) 0.5664(3) 0.76172(17) 0.0233(4) Uani 1 1 d . . . . .
C15 C 0.42209(19) 0.8241(3) 0.66176(17) 0.0226(4) Uani 1 1 d . . . . .
H15A H 0.3936 0.8837 0.7167 0.027 Uiso 1 1 calc R . . . .
H15B H 0.4883 0.8871 0.6474 0.027 Uiso 1 1 calc R . . . .
C16 C 0.33965(19) 0.7738(3) 0.45693(17) 0.0217(4) Uani 1 1 d . . . . .
C17 C 0.45580(19) 0.7607(3) 0.44031(16) 0.0235(4) Uani 1 1 d . . . . .
H17 H 0.5261 0.7784 0.5005 0.028 Uiso 1 1 calc R . . . .
C18 C 0.46837(18) 0.7216(3) 0.33503(17) 0.0224(4) Uani 1 1 d . . . . .
H18 H 0.5465 0.7143 0.3256 0.027 Uiso 1 1 calc R . . . .
C19 C 0.36486(19) 0.6936(3) 0.24473(16) 0.0215(4) Uani 1 1 d . . . . .
C20 C 0.24831(19) 0.7094(3) 0.25937(17) 0.0237(4) Uani 1 1 d . . . . .
H20 H 0.1784 0.6937 0.1986 0.028 Uiso 1 1 calc R . . . .
C21 C 0.23565(19) 0.7482(3) 0.36339(17) 0.0231(4) Uani 1 1 d . . . . .
H21 H 0.1571 0.7576 0.3717 0.028 Uiso 1 1 calc R . . . .
N1 N 0.32205(17) 0.8165(3) 0.55897(14) 0.0253(4) Uani 1 1 d . . . . .
O1 O 0.56921(13) 0.5069(2) 1.09894(11) 0.0242(3) Uani 1 1 d . . . . .
O2 O 0.44705(13) 0.50735(19) 0.86513(12) 0.0247(3) Uani 1 1 d . . . . .
O3 O 0.27997(14) 0.5420(2) 0.71928(13) 0.0314(4) Uani 1 1 d . . . . .
O4 O 0.37012(15) 0.6518(2) 0.13881(12) 0.0255(3) Uani 1 1 d . . . . .
C101 C 0.9621(2) 0.7695(4) 0.5756(2) 0.0415(6) Uani 1 1 d . . . . .
C102 C 0.8334(3) 0.8299(6) 0.5204(3) 0.0628(10) Uani 1 1 d . . . . .
H10A H 0.7804 0.7392 0.4908 0.094 Uiso 1 1 calc GR . . . .
H10B H 0.8341 0.9029 0.4603 0.094 Uiso 1 1 calc GR . . . .
H10C H 0.8036 0.8863 0.5747 0.094 Uiso 1 1 calc GR . . . .
C103 C 0.9762(3) 0.6190(4) 0.6442(2) 0.0431(6) Uani 1 1 d . . . . .
H10D H 0.9205 0.6224 0.6891 0.065 Uiso 1 1 calc GR . . . .
H10E H 1.0595 0.6114 0.6925 0.065 Uiso 1 1 calc GR . . . .
H10F H 0.9579 0.5259 0.5955 0.065 Uiso 1 1 calc GR . . . .
O101 O 1.05173(19) 0.8438(4) 0.5658(2) 0.0682(8) Uani 1 1 d . . . . .
H1A H 0.246(2) 0.802(4) 0.565(2) 0.025(6) Uiso 1 1 d . . . . .
H4 H 0.439(3) 0.620(5) 0.143(3) 0.051(10) Uiso 1 1 d . . . . .

loop_
_atom_site_aniso_label
_atom_site_aniso_U_11
_atom_site_aniso_U_22
_atom_site_aniso_U_33
_atom_site_aniso_U_23
_atom_site_aniso_U_13
_atom_site_aniso_U_12
C1 0.0256(10) 0.0168(11) 0.0226(9) 0.0004(8) 0.0103(8) -0.0007(8)
C2 0.0243(10) 0.0207(11) 0.0217(9) 0.0022(8) 0.0081(7) -0.0017(8)
C3 0.0300(10) 0.0239(12) 0.0222(9) -0.0013(8) 0.0074(8) 0.0005(9)
C4 0.0274(10) 0.0275(12) 0.0278(10) -0.0046(9) 0.0046(8) -0.0027(9)
C5 0.0244(10) 0.0188(11) 0.0343(11) -0.0007(9) 0.0080(8) -0.0033(8)
C6 0.0211(9) 0.0189(11) 0.0306(10) 0.0012(8) 0.0067(8) -0.0033(8)
C7 0.0252(10) 0.0202(11) 0.0325(11) 0.0051(9) 0.0108(8) -0.0006(8)
C8 0.0252(10) 0.0271(12) 0.0252(10) 0.0019(9) 0.0107(8) -0.0001(9)
C9 0.0240(9) 0.0168(10) 0.0205(9) 0.0013(8) 0.0065(7) 0.0007(8)
C10 0.0232(9) 0.0190(11) 0.0208(9) 0.0013(8) 0.0069(7) 0.0008(8)
C11 0.0292(11) 0.0198(11) 0.0278(10) 0.0020(8) 0.0067(8) 0.0013(8)
C12 0.0278(11) 0.0280(13) 0.0334(11) 0.0028(9) 0.0096(9) 0.0045(9)
C13 0.0257(10) 0.0172(11) 0.0206(9) -0.0007(7) 0.0059(7) 0.0005(8)
C14 0.0277(11) 0.0169(11) 0.0244(9) -0.0021(8) 0.0065(8) 0.0002(8)
C15 0.0280(10) 0.0198(11) 0.0199(9) 0.0004(8) 0.0070(8) 0.0033(8)
C16 0.0271(10) 0.0159(10) 0.0220(9) 0.0013(8) 0.0068(8) 0.0012(8)
C17 0.0246(10) 0.0247(12) 0.0196(9) 0.0006(8) 0.0040(8) 0.0013(8)
C18 0.0235(9) 0.0185(11) 0.0267(10) 0.0005(8) 0.0095(8) 0.0003(8)
C19 0.0303(10) 0.0140(10) 0.0219(9) 0.0002(7) 0.0102(8) 0.0007(8)
C20 0.0244(9) 0.0213(11) 0.0231(9) -0.0008(8) 0.0034(8) 0.0004(9)
C21 0.0231(9) 0.0215(11) 0.0255(10) 0.0010(8) 0.0083(8) 0.0026(8)
N1 0.0252(9) 0.0311(11) 0.0203(8) 0.0012(7) 0.0077(7) 0.0045(8)
O1 0.0251(7) 0.0265(9) 0.0220(6) 0.0040(6) 0.0084(5) -0.0008(6)
O2 0.0256(7) 0.0235(8) 0.0242(7) 0.0029(6) 0.0058(6) -0.0040(6)
O3 0.0275(8) 0.0302(10) 0.0330(8) 0.0006(7) 0.0036(6) -0.0042(7)
O4 0.0297(8) 0.0261(9) 0.0215(7) -0.0019(6) 0.0086(6) 0.0018(6)
C101 0.0349(13) 0.0537(18) 0.0380(13) 0.0041(12) 0.0142(11) 0.0008(12)
C102 0.0400(15) 0.097(3) 0.0512(17) 0.0276(19) 0.0138(13) 0.0094(17)
C103 0.0416(14) 0.0389(16) 0.0525(15) -0.0011(13) 0.0196(12) -0.0003(12)
O101 0.0409(11) 0.0730(18) 0.0944(18) 0.0383(15) 0.0257(11) 0.0039(11)

loop_
_atom_type_symbol
_atom_type_description
_atom_type_scat_dispersion_real
_atom_type_scat_dispersion_imag
_atom_type_scat_source
C C 0.0181 0.0091 'International Tables Vol C Tables 4.2.6.8 and 6.1.1.4'
H H 0.0000 0.0000 'International Tables Vol C Tables 4.2.6.8 and 6.1.1.4'
N N 0.0311 0.0180 'International Tables Vol C Tables 4.2.6.8 and 6.1.1.4'
O O 0.0492 0.0322 'International Tables Vol C Tables 4.2.6.8 and 6.1.1.4'

loop_
_exptl_crystal_face_index_h
_exptl_crystal_face_index_k
_exptl_crystal_face_index_l
_exptl_crystal_face_perp_dist
_exptl_oxdiff_crystal_face_indexfrac_h
_exptl_oxdiff_crystal_face_indexfrac_k
_exptl_oxdiff_crystal_face_indexfrac_l
_exptl_oxdiff_crystal_face_x
_exptl_oxdiff_crystal_face_y
_exptl_oxdiff_crystal_face_z
1 0 -8 0.0295 0.9986 0.0023 -8.0008 -0.5515 0.8328 0.0990
-1 0 8 0.0295 -0.9986 -0.0023 8.0008 0.5515 -0.8328 -0.0990
-1 5 4 0.1197 -0.9995 5.0026 4.0067 0.1713 -0.3606 -0.9829
-1 5 -2 0.1309 -1.0012 5.0045 -1.9932 -0.1656 0.3372 -0.9210
1 -4 -5 0.1060 0.9992 -4.0016 -5.0055 -0.2586 0.4783 0.8082
0 -4 5 0.0916 0.0013 -4.0045 4.9953 0.4052 -0.5872 0.6885
-7 0 3 0.0518 -7.0052 0.0004 3.0065 0.8842 0.3338 -0.1462
7 0 -3 0.0478 7.0052 -0.0004 -3.0065 -0.8842 -0.3338 0.1462
2 -5 -1 0.1143 2.0012 -5.0037 -1.0077 -0.1051 -0.0859 0.9684
0 5 1 0.1291 0.0005 5.0034 1.0058 -0.0994 -0.1092 -0.9355
-4 -4 1 0.1136 -4.0034 -4.0025 0.9991 0.5896 0.2681 0.6640
5 0 4 0.0346 5.0055 -0.0022 3.9952 -0.2867 -0.9528 0.0410
-5 0 -4 0.0493 -5.0055 0.0022 -3.9952 0.2867 0.9528 -0.0410
-4 0 8 0.0329 -4.0012 -0.0017 8.0036 0.8582 -0.5403 -0.1484

loop_
_geom_angle_atom_site_label_1
_geom_angle_atom_site_label_2
_geom_angle_atom_site_label_3
_geom_angle
_geom_angle_site_symmetry_1
_geom_angle_site_symmetry_3
C2 C1 H1 114.3 . .
C2 C1 C10 124.76(18) . .
C10 C1 H1 114.3 . .
O1 C1 H1 114.3 . .
O1 C1 C2 60.25(12) . .
O1 C1 C10 118.12(17) . .
C1 C2 C3 116.69(19) . .
C1 C2 C11 122.47(18) . .
C11 C2 C3 116.19(18) . .
O1 C2 C1 59.46(12) . .
O1 C2 C3 116.70(17) . .
O1 C2 C11 112.28(17) . .
C2 C3 H3A 109.7 . .
C2 C3 H3B 109.7 . .
C2 C3 C4 109.91(17) . .
H3A C3 H3B 108.2 . .
C4 C3 H3A 109.7 . .
C4 C3 H3B 109.7 . .
C3 C4 H4A 109.6 . .
C3 C4 H4B 109.6 . .
H4A C4 H4B 108.1 . .
C5 C4 C3 110.20(17) . .
C5 C4 H4A 109.6 . .
C5 C4 H4B 109.6 . .
C4 C5 H5 116.0 . .
C6 C5 C4 128.0(2) . .
C6 C5 H5 116.0 . .
C5 C6 C7 120.2(2) . .
C5 C6 C12 125.7(2) . .
C12 C6 C7 114.08(19) . .
C6 C7 H7A 108.7 . .
C6 C7 H7B 108.7 . .
C6 C7 C8 114.22(18) . .
H7A C7 H7B 107.6 . .
C8 C7 H7A 108.7 . .
C8 C7 H7B 108.7 . .
C7 C8 H8A 108.6 . .
C7 C8 H8B 108.6 . .
H8A C8 H8B 107.5 . .
C9 C8 C7 114.85(17) . .
C9 C8 H8A 108.6 . .
C9 C8 H8B 108.6 . .
C8 C9 H9 107.8 . .
C8 C9 C10 117.48(17) . .
C8 C9 C13 112.38(16) . .
C10 C9 H9 107.8 . .
C13 C9 H9 107.8 . .
C13 C9 C10 103.06(16) . .
C1 C10 C9 113.12(18) . .
C1 C10 H10 110.5 . .
C9 C10 H10 110.5 . .
O2 C10 C1 106.66(15) . .
O2 C10 C9 105.43(15) . .
O2 C10 H10 110.5 . .
C2 C11 H11A 109.5 . .
C2 C11 H11B 109.5 . .
C2 C11 H11C 109.5 . .
H11A C11 H11B 109.5 . .
H11A C11 H11C 109.5 . .
H11B C11 H11C 109.5 . .
C6 C12 H12A 109.5 . .
C6 C12 H12B 109.5 . .
C6 C12 H12C 109.5 . .
H12A C12 H12B 109.5 . .
H12A C12 H12C 109.5 . .
H12B C12 H12C 109.5 . .
C9 C13 H13 109.6 . .
C9 C13 C15 111.25(17) . .
C14 C13 C9 104.08(16) . .
C14 C13 H13 109.6 . .
C14 C13 C15 112.61(17) . .
C15 C13 H13 109.6 . .
O2 C14 C13 110.61(17) . .
O3 C14 C13 128.60(19) . .
O3 C14 O2 120.8(2) . .
C13 C15 H15A 108.0 . .
C13 C15 H15B 108.0 . .
H15A C15 H15B 107.3 . .
N1 C15 C13 117.02(18) . .
N1 C15 H15A 108.0 . .
N1 C15 H15B 108.0 . .
C17 C16 C21 117.57(18) . .
N1 C16 C17 123.49(18) . .
N1 C16 C21 118.90(18) . .
C16 C17 H17 119.4 . .
C16 C17 C18 121.23(18) . .
C18 C17 H17 119.4 . .
C17 C18 H18 119.9 . .
C19 C18 C17 120.22(18) . .
C19 C18 H18 119.9 . .
C18 C19 C20 119.24(18) . .
O4 C19 C18 123.48(18) . .
O4 C19 C20 117.27(18) . .
C19 C20 H20 119.7 . .
C21 C20 C19 120.62(18) . .
C21 C20 H20 119.7 . .
C16 C21 H21 119.5 . .
C20 C21 C16 121.09(19) . .
C20 C21 H21 119.5 . .
C15 N1 H1A 117.6(16) . .
C16 N1 C15 122.43(17) . .
C16 N1 H1A 116.2(16) . .
C1 O1 C2 60.29(12) . .
C14 O2 C10 111.25(15) . .
C19 O4 H4 109(2) . .
C103 C101 C102 117.7(3) . .
O101 C101 C102 120.9(3) . .
O101 C101 C103 121.5(3) . .
C101 C102 H10A 109.5 . .
C101 C102 H10B 109.5 . .
C101 C102 H10C 109.5 . .
H10A C102 H10B 109.5 . .
H10A C102 H10C 109.5 . .
H10B C102 H10C 109.5 . .
C101 C103 H10D 109.5 . .
C101 C103 H10E 109.5 . .
C101 C103 H10F 109.5 . .
H10D C103 H10E 109.5 . .
H10D C103 H10F 109.5 . .
H10E C103 H10F 109.5 . .

loop_
_geom_bond_atom_site_label_1
_geom_bond_atom_site_label_2
_geom_bond_distance
_geom_bond_site_symmetry_2
C1 H1 0.9800 .
C1 C2 1.470(3) .
C1 C10 1.506(3) .
C1 O1 1.457(2) .
C2 C3 1.511(3) .
C2 C11 1.508(3) .
C2 O1 1.469(2) .
C3 H3A 0.9700 .
C3 H3B 0.9700 .
C3 C4 1.544(3) .
C4 H4A 0.9700 .
C4 H4B 0.9700 .
C4 C5 1.507(3) .
C5 H5 0.9300 .
C5 C6 1.334(3) .
C6 C7 1.511(3) .
C6 C12 1.501(3) .
C7 H7A 0.9700 .
C7 H7B 0.9700 .
C7 C8 1.543(3) .
C8 H8A 0.9700 .
C8 H8B 0.9700 .
C8 C9 1.537(3) .
C9 H9 0.9800 .
C9 C10 1.546(3) .
C9 C13 1.540(3) .
C10 H10 0.9800 .
C10 O2 1.465(2) .
C11 H11A 0.9600 .
C11 H11B 0.9600 .
C11 H11C 0.9600 .
C12 H12A 0.9600 .
C12 H12B 0.9600 .
C12 H12C 0.9600 .
C13 H13 0.9800 .
C13 C14 1.510(3) .
C13 C15 1.545(3) .
C14 O2 1.353(3) .
C14 O3 1.201(3) .
C15 H15A 0.9700 .
C15 H15B 0.9700 .
C15 N1 1.439(3) .
C16 C17 1.397(3) .
C16 C21 1.408(3) .
C16 N1 1.388(3) .
C17 H17 0.9300 .
C17 C18 1.397(3) .
C18 H18 0.9300 .
C18 C19 1.384(3) .
C19 C20 1.393(3) .
C19 O4 1.381(2) .
C20 H20 0.9300 .
C20 C21 1.382(3) .
C21 H21 0.9300 .
N1 H1A 0.90(3) .
O4 H4 0.82(4) .
C101 C102 1.502(4) .
C101 C103 1.484(4) .
C101 O101 1.222(3) .
C102 H10A 0.9600 .
C102 H10B 0.9600 .
C102 H10C 0.9600 .
C103 H10D 0.9600 .
C103 H10E 0.9600 .
C103 H10F 0.9600 .

loop_
_geom_hbond_atom_site_label_D
_geom_hbond_atom_site_label_H
_geom_hbond_atom_site_label_A
_geom_hbond_distance_DH
_geom_hbond_distance_HA
_geom_hbond_distance_DA
_geom_hbond_angle_DHA
_geom_hbond_site_symmetry_A
N1 H1A O101 0.90(3) 2.23(3) 3.100(3) 163(3) 1_455
O4 H4 O1 0.82(4) 1.95(4) 2.724(2) 158(3) 1_554

loop_
_geom_torsion_atom_site_label_1
_geom_torsion_atom_site_label_2
_geom_torsion_atom_site_label_3
_geom_torsion_atom_site_label_4
_geom_torsion
_geom_torsion_site_symmetry_1
_geom_torsion_site_symmetry_2
_geom_torsion_site_symmetry_3
_geom_torsion_site_symmetry_4
C1 C2 C3 C4 -86.8(2) . . . .
C1 C10 O2 C14 135.68(17) . . . .
C2 C1 C10 C9 -125.3(2) . . . .
C2 C1 C10 O2 119.2(2) . . . .
C2 C3 C4 C5 50.0(3) . . . .
C3 C2 O1 C1 106.7(2) . . . .
C3 C4 C5 C6 -108.7(3) . . . .
C4 C5 C6 C7 170.0(2) . . . .
C4 C5 C6 C12 -9.4(4) . . . .
C5 C6 C7 C8 -105.3(2) . . . .
C6 C7 C8 C9 73.5(2) . . . .
C7 C8 C9 C10 -90.4(2) . . . .
C7 C8 C9 C13 150.25(18) . . . .
C8 C9 C10 C1 97.0(2) . . . .
C8 C9 C10 O2 -146.79(17) . . . .
C8 C9 C13 C14 149.32(18) . . . .
C8 C9 C13 C15 -89.2(2) . . . .
C9 C10 O2 C14 15.2(2) . . . .
C9 C13 C14 O2 -14.1(2) . . . .
C9 C13 C14 O3 165.6(2) . . . .
C9 C13 C15 N1 174.52(16) . . . .
C10 C1 C2 C3 148.0(2) . . . .
C10 C1 C2 C11 -6.9(3) . . . .
C10 C1 C2 O1 -105.3(2) . . . .
C10 C1 O1 C2 116.0(2) . . . .
C10 C9 C13 C14 21.9(2) . . . .
C10 C9 C13 C15 143.42(17) . . . .
C11 C2 C3 C4 69.6(2) . . . .
C11 C2 O1 C1 -115.59(19) . . . .
C12 C6 C7 C8 74.2(2) . . . .
C13 C9 C10 C1 -138.84(17) . . . .
C13 C9 C10 O2 -22.7(2) . . . .
C13 C14 O2 C10 -0.7(2) . . . .
C13 C15 N1 C16 -73.2(3) . . . .
C14 C13 C15 N1 -69.1(2) . . . .
C15 C13 C14 O2 -134.71(18) . . . .
C15 C13 C14 O3 45.0(3) . . . .
C16 C17 C18 C19 -0.5(3) . . . .
C17 C16 C21 C20 0.9(3) . . . .
C17 C16 N1 C15 -10.9(3) . . . .
C17 C18 C19 C20 1.8(3) . . . .
C17 C18 C19 O4 -178.9(2) . . . .
C18 C19 C20 C21 -1.7(3) . . . .
C19 C20 C21 C16 0.4(3) . . . .
C21 C16 C17 C18 -0.8(3) . . . .
C21 C16 N1 C15 171.7(2) . . . .
N1 C16 C17 C18 -178.3(2) . . . .
N1 C16 C21 C20 178.4(2) . . . .
O1 C1 C2 C3 -106.70(19) . . . .
O1 C1 C2 C11 98.4(2) . . . .
O1 C1 C10 C9 162.97(16) . . . .
O1 C1 C10 O2 47.5(2) . . . .
O1 C2 C3 C4 -154.28(18) . . . .
O3 C14 O2 C10 179.6(2) . . . .
O4 C19 C20 C21 178.9(2) . . . .
